data_7025974
loop_
_publ_author_name
'Breyer, David'
'Braun, Thomas'
'Penner, Anna'

_publ_section_title
;
 Isolation and reactivity of palladium hydrido complexes: intermediates in
 the hydrodefluorination of pentafluoropyridine.
;
_journal_issue 32
_journal_name_full 'Dalton transactions (Cambridge, England : 2003)'
_journal_page_first 7513
_journal_page_last 7520
_journal_paper_doi 10.1039/c0dt00086h
_journal_volume 39
_journal_year 2010
_chemical_formula_moiety 'C25 H45 F4 N2 P2 Pd, B F4'
_chemical_formula_sum 'C25 H45 B F8 N2 P2 Pd'
_chemical_formula_weight 704.78
_chemical_name_systematic
;
?
;
_space_group_IT_number 14
_symmetry_cell_setting monoclinic
_symmetry_space_group_name_Hall '-P 2yn'
_symmetry_space_group_name_H-M 'P 1 21/n 1'
_atom_sites_solution_hydrogens geom
_atom_sites_solution_primary direct
_atom_sites_solution_secondary difmap
_audit_creation_method SHELXL-97
_cell_angle_alpha 90.00
_cell_angle_beta 97.560(3)
_cell_angle_gamma 90.00
_cell_formula_units_Z 4
_cell_length_a 10.3812(4)
_cell_length_b 8.1047(2)
_cell_length_c 37.4697(16)
_cell_measurement_reflns_used 5000
_cell_measurement_temperature 100(2)
_cell_measurement_theta_max 29.50
_cell_measurement_theta_min 1.94
_cell_volume 3125.2(2)
_computing_cell_refinement 'X-AREA (Stoe & Cie, 2002)'
_computing_data_collection 'X-AREA (Stoe & Cie, 2002)'
_computing_data_reduction 'X-RED (Stoe & Cie, 2002)'
_computing_molecular_graphics 'DIAMOND (Brandenburg & Berndt, 1999)'
_computing_publication_material 'SHELXL97 (Sheldrick, 1997)'
_computing_structure_refinement 'SHELXL-97 (Sheldrick, 1997)'
_computing_structure_solution 'SHELXS-97 (Sheldrick, 1990)'
_diffrn_ambient_temperature 100(2)
_diffrn_measured_fraction_theta_full 0.984
_diffrn_measured_fraction_theta_max 0.984
_diffrn_measurement_device_type 'Stoe IPDS-2t diffractometer'
_diffrn_measurement_method '\w-rotation,\w-incr.=1\%,220 exposures'
_diffrn_radiation_monochromator graphite
_diffrn_radiation_source 'fine-focus sealed tube'
_diffrn_radiation_type MoK\a
_diffrn_radiation_wavelength 0.71073
_diffrn_reflns_av_R_equivalents 0.0458
_diffrn_reflns_av_sigmaI/netI 0.0578
_diffrn_reflns_limit_h_max 14
_diffrn_reflns_limit_h_min -14
_diffrn_reflns_limit_k_max 11
_diffrn_reflns_limit_k_min -11
_diffrn_reflns_limit_l_max 51
_diffrn_reflns_limit_l_min 0
_diffrn_reflns_number 15491
_diffrn_reflns_theta_full 29.50
_diffrn_reflns_theta_max 29.50
_diffrn_reflns_theta_min 3.29
_exptl_absorpt_coefficient_mu 0.762
_exptl_absorpt_correction_T_max 0.9209
_exptl_absorpt_correction_T_min 0.7503
_exptl_absorpt_correction_type numerical
_exptl_absorpt_process_details
;
The crystal faces were indexed by microscope on the diffractometer. After
that a numerical absorption correction basing on a Gaussian algorithsm
was applied, which is implemented in the X-RED program (Stoe, 2002).
;
_exptl_crystal_colour yellow
_exptl_crystal_density_diffrn 1.498
_exptl_crystal_density_method none
_exptl_crystal_description plate
_exptl_crystal_F_000 1448
_exptl_crystal_size_max 0.40
_exptl_crystal_size_mid 0.26
_exptl_crystal_size_min 0.11
_refine_diff_density_max 0.801
_refine_diff_density_min -1.551
_refine_diff_density_rms 0.120
_refine_ls_extinction_coef 0.0057(5)
_refine_ls_extinction_expression Fc^*^=kFc[1+0.001xFc^2^\l^3^/sin(2\q)]^-1/4^
_refine_ls_extinction_method SHELXL
_refine_ls_goodness_of_fit_ref 0.971
_refine_ls_hydrogen_treatment constr
_refine_ls_matrix_type full
_refine_ls_number_parameters 366
_refine_ls_number_reflns 8573
_refine_ls_number_restraints 0
_refine_ls_restrained_S_all 0.971
_refine_ls_R_factor_all 0.0683
_refine_ls_R_factor_gt 0.0482
_refine_ls_shift/su_max 0.001
_refine_ls_shift/su_mean 0.000
_refine_ls_structure_factor_coef Fsqd
_refine_ls_weighting_details 'calc w=1/[\s^2^(Fo^2^)+(0.0736P)^2^+0.0000P] where P=(Fo^2^+2Fc^2^)/3'
_refine_ls_weighting_scheme calc
_refine_ls_wR_factor_gt 0.1116
_refine_ls_wR_factor_ref 0.1186
_reflns_number_gt 6522
_reflns_number_total 8573
_reflns_threshold_expression I>2sigma(I)
_cod_data_source_file c0dt00086h.txt
_cod_data_source_block complex6b_\anna\david16
_cod_original_sg_symbol_H-M 'P 21/n'
_cod_database_code 7025974

loop_
_symmetry_equiv_pos_as_xyz
'x, y, z'
'-x+1/2, y+1/2, -z+1/2'
'-x, -y, -z'
'x-1/2, -y-1/2, z-1/2'

loop_
_atom_site_label
_atom_site_type_symbol
_atom_site_fract_x
_atom_site_fract_y
_atom_site_fract_z
_atom_site_U_iso_or_equiv
_atom_site_adp_type
_atom_site_occupancy
_atom_site_symmetry_multiplicity
_atom_site_calc_flag
_atom_site_refinement_flags
C1 C 0.5077(3) 0.8874(4) 0.08374(8) 0.0208(6) Uani 1 1 d .
C2 C 0.5007(3) 1.0404(4) 0.06738(8) 0.0226(6) Uani 1 1 d .
C3 C 0.5751(3) 1.0782(4) 0.04086(9) 0.0275(7) Uani 1 1 d .
C4 C 0.6671(3) 0.8319(5) 0.04436(9) 0.0281(7) Uani 1 1 d .
C5 C 0.5957(3) 0.7821(4) 0.07123(9) 0.0244(6) Uani 1 1 d .
C6 C 0.2688(3) 0.6814(4) 0.03632(8) 0.0219(6) Uani 1 1 d .
H6 H 0.3281 0.7690 0.0291 0.026 Uiso 1 1 calc R
C7 C 0.3479(3) 0.5215(4) 0.03949(9) 0.0280(7) Uani 1 1 d .
H7A H 0.2898 0.4277 0.0416 0.042 Uiso 1 1 calc R
H7B H 0.4132 0.5267 0.0609 0.042 Uiso 1 1 calc R
H7C H 0.3913 0.5076 0.0180 0.042 Uiso 1 1 calc R
C8 C 0.1571(3) 0.6675(5) 0.00540(9) 0.0310(7) Uani 1 1 d .
H8A H 0.1911 0.6293 -0.0164 0.047 Uiso 1 1 calc R
H8B H 0.1162 0.7758 0.0008 0.047 Uiso 1 1 calc R
H8C H 0.0926 0.5886 0.0119 0.047 Uiso 1 1 calc R
C9 C 0.0893(3) 0.8962(4) 0.06776(9) 0.0265(6) Uani 1 1 d .
H9 H 0.0223 0.8397 0.0503 0.032 Uiso 1 1 calc R
C10 C 0.1365(4) 1.0462(5) 0.04876(11) 0.0348(8) Uani 1 1 d .
H10A H 0.0615 1.1108 0.0380 0.052 Uiso 1 1 calc R
H10B H 0.1870 1.0099 0.0299 0.052 Uiso 1 1 calc R
H10C H 0.1913 1.1146 0.0662 0.052 Uiso 1 1 calc R
C11 C 0.0229(4) 0.9508(5) 0.09978(10) 0.0376(8) Uani 1 1 d .
H11A H 0.0845 1.0132 0.1167 0.056 Uiso 1 1 calc R
H11B H -0.0067 0.8535 0.1119 0.056 Uiso 1 1 calc R
H11C H -0.0519 1.0208 0.0913 0.056 Uiso 1 1 calc R
C12 C 0.1464(3) 0.5759(4) 0.10232(8) 0.0229(6) Uani 1 1 d .
H12 H 0.1086 0.6276 0.1228 0.027 Uiso 1 1 calc R
C13 C 0.0329(4) 0.4907(5) 0.07978(10) 0.0328(7) Uani 1 1 d .
H13A H 0.0648 0.4290 0.0602 0.049 Uiso 1 1 calc R
H13B H -0.0302 0.5737 0.0696 0.049 Uiso 1 1 calc R
H13C H -0.0090 0.4146 0.0950 0.049 Uiso 1 1 calc R
C14 C 0.2463(3) 0.4502(4) 0.11964(9) 0.0272(6) Uani 1 1 d .
H14A H 0.2055 0.3787 0.1360 0.041 Uiso 1 1 calc R
H14B H 0.3197 0.5087 0.1331 0.041 Uiso 1 1 calc R
H14C H 0.2775 0.3829 0.1008 0.041 Uiso 1 1 calc R
C15 C 0.7230(3) 0.9856(4) 0.15122(9) 0.0254(6) Uani 1 1 d .
H15 H 0.7343 0.9180 0.1295 0.030 Uiso 1 1 calc R
C16 C 0.8474(3) 0.9609(5) 0.17775(10) 0.0308(7) Uani 1 1 d .
H16A H 0.9218 1.0055 0.1673 0.046 Uiso 1 1 calc R
H16B H 0.8608 0.8429 0.1826 0.046 Uiso 1 1 calc R
H16C H 0.8389 1.0186 0.2003 0.046 Uiso 1 1 calc R
C17 C 0.7117(3) 1.1642(4) 0.13847(9) 0.0284(7) Uani 1 1 d .
H17A H 0.7175 1.2378 0.1594 0.043 Uiso 1 1 calc R
H17B H 0.6279 1.1804 0.1235 0.043 Uiso 1 1 calc R
H17C H 0.7823 1.1893 0.1244 0.043 Uiso 1 1 calc R
C18 C 0.6230(3) 0.7247(4) 0.19382(9) 0.0275(7) Uani 1 1 d .
H18 H 0.6963 0.7579 0.2125 0.033 Uiso 1 1 calc R
C19 C 0.6752(4) 0.5946(5) 0.16993(10) 0.0330(7) Uani 1 1 d .
H19A H 0.7110 0.5018 0.1848 0.049 Uiso 1 1 calc R
H19B H 0.7436 0.6433 0.1576 0.049 Uiso 1 1 calc R
H19C H 0.6044 0.5552 0.1521 0.049 Uiso 1 1 calc R
C20 C 0.5174(4) 0.6492(4) 0.21350(9) 0.0319(7) Uani 1 1 d .
H20A H 0.4482 0.6042 0.1959 0.048 Uiso 1 1 calc R
H20B H 0.4814 0.7343 0.2279 0.048 Uiso 1 1 calc R
H20C H 0.5550 0.5605 0.2294 0.048 Uiso 1 1 calc R
C21 C 0.5175(3) 1.0589(4) 0.19960(8) 0.0215(6) Uani 1 1 d .
H21 H 0.4565 0.9961 0.2131 0.026 Uiso 1 1 calc R
C22 C 0.6246(3) 1.1232(4) 0.22821(9) 0.0269(7) Uani 1 1 d .
H22A H 0.6833 1.1951 0.2168 0.040 Uiso 1 1 calc R
H22B H 0.6737 1.0298 0.2397 0.040 Uiso 1 1 calc R
H22C H 0.5854 1.1857 0.2464 0.040 Uiso 1 1 calc R
C23 C 0.4370(3) 1.1996(4) 0.18078(10) 0.0274(7) Uani 1 1 d .
H23A H 0.3943 1.2608 0.1985 0.041 Uiso 1 1 calc R
H23B H 0.3710 1.1540 0.1623 0.041 Uiso 1 1 calc R
H23C H 0.4940 1.2741 0.1695 0.041 Uiso 1 1 calc R
C24 C 0.2223(3) 0.8396(4) 0.18652(9) 0.0267(6) Uani 1 1 d .
C25 C 0.1537(4) 0.8528(6) 0.21750(10) 0.0374(8) Uani 1 1 d .
H25A H 0.2156 0.8440 0.2395 0.056 Uiso 1 1 calc R
H25B H 0.0895 0.7638 0.2169 0.056 Uiso 1 1 calc R
H25C H 0.1092 0.9596 0.2171 0.056 Uiso 1 1 calc R
B1 B 1.0292(4) 0.3890(6) 0.19679(12) 0.0359(9) Uani 1 1 d .
F1 F 0.42324(19) 1.1592(2) 0.07798(5) 0.0288(4) Uani 1 1 d .
F2 F 0.5644(2) 1.2291(3) 0.02581(6) 0.0404(5) Uani 1 1 d .
F3 F 0.7544(2) 0.7273(3) 0.03315(6) 0.0384(5) Uani 1 1 d .
F4 F 0.6189(2) 0.6296(2) 0.08518(6) 0.0311(4) Uani 1 1 d .
F5 F 0.9141(2) 0.3428(3) 0.20961(6) 0.0391(5) Uani 1 1 d .
F6 F 1.0857(3) 0.2540(4) 0.18308(11) 0.0714(10) Uani 1 1 d .
F7 F 1.1132(3) 0.4533(4) 0.22541(8) 0.0620(8) Uani 1 1 d .
F8 F 1.0027(3) 0.5130(4) 0.17131(7) 0.0554(7) Uani 1 1 d .
N1 N 0.6588(3) 0.9771(4) 0.02896(8) 0.0322(7) Uani 1 1 d .
N2 N 0.2786(3) 0.8300(4) 0.16269(7) 0.0234(5) Uani 1 1 d .
Pd1 Pd 0.39608(2) 0.84416(3) 0.122509(6) 0.01731(8) Uani 1 1 d .
P1 P 0.22245(7) 0.74706(10) 0.08026(2) 0.01858(15) Uani 1 1 d .
P2 P 0.57123(7) 0.91097(10) 0.16716(2) 0.01950(16) Uani 1 1 d .

loop_
_atom_site_aniso_label
_atom_site_aniso_U_11
_atom_site_aniso_U_22
_atom_site_aniso_U_33
_atom_site_aniso_U_23
_atom_site_aniso_U_13
_atom_site_aniso_U_12
C1 0.0214(13) 0.0264(15) 0.0152(12) 0.0007(11) 0.0050(10) -0.0022(11)
C2 0.0253(14) 0.0249(15) 0.0182(13) -0.0002(12) 0.0048(11) 0.0003(12)
C3 0.0328(17) 0.0285(17) 0.0221(14) 0.0030(13) 0.0070(12) 0.0001(13)
C4 0.0268(15) 0.0349(19) 0.0231(14) -0.0074(13) 0.0058(12) 0.0045(14)
C5 0.0245(14) 0.0239(15) 0.0233(14) -0.0029(12) -0.0018(11) 0.0008(12)
C6 0.0239(14) 0.0254(16) 0.0157(12) -0.0041(11) 0.0003(10) -0.0010(12)
C7 0.0334(16) 0.0259(17) 0.0249(15) -0.0025(13) 0.0045(12) 0.0039(13)
C8 0.0331(17) 0.039(2) 0.0195(14) -0.0045(14) -0.0018(12) -0.0021(15)
C9 0.0231(14) 0.0283(16) 0.0267(15) -0.0017(13) -0.0016(12) 0.0061(12)
C10 0.0369(18) 0.0267(17) 0.0388(19) 0.0063(15) -0.0025(15) 0.0082(15)
C11 0.0355(18) 0.043(2) 0.0347(19) -0.0036(17) 0.0056(15) 0.0164(17)
C12 0.0247(14) 0.0223(15) 0.0214(13) 0.0013(12) 0.0018(11) -0.0010(12)
C13 0.0334(17) 0.0278(18) 0.0357(18) -0.0007(14) -0.0008(14) -0.0085(14)
C14 0.0301(16) 0.0227(15) 0.0283(15) 0.0049(13) 0.0023(12) -0.0006(13)
C15 0.0215(14) 0.0312(18) 0.0234(14) -0.0045(13) 0.0026(11) -0.0033(12)
C16 0.0262(15) 0.0334(18) 0.0319(17) -0.0054(14) 0.0011(13) -0.0006(14)
C17 0.0306(16) 0.0308(18) 0.0244(14) -0.0002(13) 0.0051(12) -0.0035(14)
C18 0.0330(16) 0.0234(16) 0.0234(15) 0.0017(12) -0.0063(12) 0.0024(13)
C19 0.0379(19) 0.0232(16) 0.0363(18) 0.0004(14) -0.0005(15) 0.0067(14)
C20 0.0452(19) 0.0232(16) 0.0256(15) 0.0032(13) -0.0012(14) -0.0035(15)
C21 0.0255(14) 0.0223(15) 0.0166(12) -0.0037(11) 0.0026(10) -0.0027(12)
C22 0.0290(15) 0.0313(18) 0.0201(14) -0.0068(12) 0.0021(12) -0.0052(13)
C23 0.0289(16) 0.0221(15) 0.0316(16) -0.0056(13) 0.0054(13) 0.0037(12)
C24 0.0242(14) 0.0284(17) 0.0262(15) -0.0021(13) -0.0015(12) -0.0038(13)
C25 0.0338(18) 0.051(2) 0.0280(17) -0.0040(17) 0.0080(14) -0.0032(17)
B1 0.037(2) 0.036(2) 0.035(2) 0.0009(17) 0.0052(17) -0.0003(17)
F1 0.0350(10) 0.0238(10) 0.0289(10) 0.0026(8) 0.0092(8) 0.0059(8)
F2 0.0555(14) 0.0362(12) 0.0330(11) 0.0122(10) 0.0187(10) 0.0021(11)
F3 0.0350(11) 0.0471(14) 0.0352(11) -0.0084(10) 0.0129(9) 0.0101(10)
F4 0.0346(10) 0.0247(10) 0.0340(11) 0.0001(8) 0.0046(8) 0.0069(8)
F5 0.0362(11) 0.0427(13) 0.0396(12) 0.0033(10) 0.0094(9) -0.0017(10)
F6 0.0682(18) 0.0437(17) 0.114(3) -0.0112(17) 0.0549(19) -0.0045(14)
F7 0.0490(15) 0.080(2) 0.0532(16) -0.0005(15) -0.0093(12) -0.0184(15)
F8 0.0527(15) 0.073(2) 0.0424(14) 0.0221(13) 0.0124(11) 0.0029(13)
N1 0.0350(15) 0.0401(18) 0.0232(13) -0.0018(12) 0.0102(11) -0.0012(13)
N2 0.0237(12) 0.0304(15) 0.0170(11) -0.0012(10) 0.0062(9) -0.0024(11)
Pd1 0.01945(11) 0.01824(12) 0.01398(10) -0.00036(8) 0.00120(7) 0.00020(9)
P1 0.0201(3) 0.0183(4) 0.0169(3) -0.0006(3) 0.0007(3) 0.0012(3)
P2 0.0218(3) 0.0184(4) 0.0176(3) -0.0013(3) 0.0001(3) 0.0005(3)

loop_
_atom_type_symbol
_atom_type_description
_atom_type_scat_dispersion_real
_atom_type_scat_dispersion_imag
_atom_type_scat_source
C C 0.0033 0.0016 'International Tables Vol C Tables 4.2.6.8 and 6.1.1.4'
H H 0.0000 0.0000 'International Tables Vol C Tables 4.2.6.8 and 6.1.1.4'
B B 0.0013 0.0007 'International Tables Vol C Tables 4.2.6.8 and 6.1.1.4'
F F 0.0171 0.0103 'International Tables Vol C Tables 4.2.6.8 and 6.1.1.4'
N N 0.0061 0.0033 'International Tables Vol C Tables 4.2.6.8 and 6.1.1.4'
P P 0.1023 0.0942 'International Tables Vol C Tables 4.2.6.8 and 6.1.1.4'
Pd Pd -0.9988 1.0072 'International Tables Vol C Tables 4.2.6.8 and 6.1.1.4'

loop_
_geom_angle_atom_site_label_1
_geom_angle_atom_site_label_2
_geom_angle_atom_site_label_3
_geom_angle
C5 C1 C2 113.8(3)
C5 C1 Pd1 127.7(2)
C2 C1 Pd1 118.5(2)
F1 C2 C3 117.9(3)
F1 C2 C1 120.6(3)
C3 C2 C1 121.4(3)
N1 C3 F2 116.5(3)
N1 C3 C2 124.5(3)
F2 C3 C2 119.0(3)
N1 C4 F3 115.9(3)
N1 C4 C5 124.8(3)
F3 C4 C5 119.3(3)
F4 C5 C1 121.9(3)
F4 C5 C4 117.5(3)
C1 C5 C4 120.6(3)
C7 C6 C8 110.0(3)
C7 C6 P1 111.9(2)
C8 C6 P1 115.7(2)
C7 C6 H6 106.2
C8 C6 H6 106.2
P1 C6 H6 106.2
C6 C7 H7A 109.5
C6 C7 H7B 109.5
H7A C7 H7B 109.5
C6 C7 H7C 109.5
H7A C7 H7C 109.5
H7B C7 H7C 109.5
C6 C8 H8A 109.5
C6 C8 H8B 109.5
H8A C8 H8B 109.5
C6 C8 H8C 109.5
H8A C8 H8C 109.5
H8B C8 H8C 109.5
C10 C9 C11 110.0(3)
C10 C9 P1 111.4(2)
C11 C9 P1 113.0(2)
C10 C9 H9 107.4
C11 C9 H9 107.4
P1 C9 H9 107.4
C9 C10 H10A 109.5
C9 C10 H10B 109.5
H10A C10 H10B 109.5
C9 C10 H10C 109.5
H10A C10 H10C 109.5
H10B C10 H10C 109.5
C9 C11 H11A 109.5
C9 C11 H11B 109.5
H11A C11 H11B 109.5
C9 C11 H11C 109.5
H11A C11 H11C 109.5
H11B C11 H11C 109.5
C13 C12 C14 111.3(3)
C13 C12 P1 116.0(2)
C14 C12 P1 112.5(2)
C13 C12 H12 105.3
C14 C12 H12 105.3
P1 C12 H12 105.3
C12 C13 H13A 109.5
C12 C13 H13B 109.5
H13A C13 H13B 109.5
C12 C13 H13C 109.5
H13A C13 H13C 109.5
H13B C13 H13C 109.5
C12 C14 H14A 109.5
C12 C14 H14B 109.5
H14A C14 H14B 109.5
C12 C14 H14C 109.5
H14A C14 H14C 109.5
H14B C14 H14C 109.5
C17 C15 C16 110.5(3)
C17 C15 P2 112.1(2)
C16 C15 P2 115.2(2)
C17 C15 H15 106.1
C16 C15 H15 106.1
P2 C15 H15 106.1
C15 C16 H16A 109.5
C15 C16 H16B 109.5
H16A C16 H16B 109.5
C15 C16 H16C 109.5
H16A C16 H16C 109.5
H16B C16 H16C 109.5
C15 C17 H17A 109.5
C15 C17 H17B 109.5
H17A C17 H17B 109.5
C15 C17 H17C 109.5
H17A C17 H17C 109.5
H17B C17 H17C 109.5
C20 C18 C19 109.8(3)
C20 C18 P2 114.3(2)
C19 C18 P2 110.3(2)
C20 C18 H18 107.4
C19 C18 H18 107.4
P2 C18 H18 107.4
C18 C19 H19A 109.5
C18 C19 H19B 109.5
H19A C19 H19B 109.5
C18 C19 H19C 109.5
H19A C19 H19C 109.5
H19B C19 H19C 109.5
C18 C20 H20A 109.5
C18 C20 H20B 109.5
H20A C20 H20B 109.5
C18 C20 H20C 109.5
H20A C20 H20C 109.5
H20B C20 H20C 109.5
C23 C21 C22 111.8(3)
C23 C21 P2 112.0(2)
C22 C21 P2 115.3(2)
C23 C21 H21 105.6
C22 C21 H21 105.6
P2 C21 H21 105.6
C21 C22 H22A 109.5
C21 C22 H22B 109.5
H22A C22 H22B 109.5
C21 C22 H22C 109.5
H22A C22 H22C 109.5
H22B C22 H22C 109.5
C21 C23 H23A 109.5
C21 C23 H23B 109.5
H23A C23 H23B 109.5
C21 C23 H23C 109.5
H23A C23 H23C 109.5
H23B C23 H23C 109.5
N2 C24 C25 178.5(4)
C24 C25 H25A 109.5
C24 C25 H25B 109.5
H25A C25 H25B 109.5
C24 C25 H25C 109.5
H25A C25 H25C 109.5
H25B C25 H25C 109.5
F6 B1 F8 112.1(4)
F6 B1 F7 109.4(4)
F8 B1 F7 107.8(4)
F6 B1 F5 110.0(4)
F8 B1 F5 109.2(3)
F7 B1 F5 108.2(3)
C4 N1 C3 114.8(3)
C24 N2 Pd1 171.2(3)
C1 Pd1 N2 173.11(13)
C1 Pd1 P2 90.50(9)
N2 Pd1 P2 88.27(8)
C1 Pd1 P1 92.03(9)
N2 Pd1 P1 89.90(8)
P2 Pd1 P1 173.68(3)
C12 P1 C9 104.78(15)
C12 P1 C6 111.03(15)
C9 P1 C6 103.61(15)
C12 P1 Pd1 106.44(10)
C9 P1 Pd1 115.42(11)
C6 P1 Pd1 115.16(10)
C21 P2 C18 105.43(15)
C21 P2 C15 110.05(15)
C18 P2 C15 103.91(16)
C21 P2 Pd1 110.11(10)
C18 P2 Pd1 109.68(11)
C15 P2 Pd1 116.90(10)

loop_
_geom_bond_atom_site_label_1
_geom_bond_atom_site_label_2
_geom_bond_distance
C1 C5 1.377(4)
C1 C2 1.381(4)
C1 Pd1 2.005(3)
C2 F1 1.347(4)
C2 C3 1.371(4)
C3 N1 1.314(5)
C3 F2 1.345(4)
C4 N1 1.309(5)
C4 F3 1.348(4)
C4 C5 1.386(5)
C5 F4 1.351(4)
C6 C7 1.531(5)
C6 C8 1.531(4)
C6 P1 1.853(3)
C6 H6 1.0000
C7 H7A 0.9800
C7 H7B 0.9800
C7 H7C 0.9800
C8 H8A 0.9800
C8 H8B 0.9800
C8 H8C 0.9800
C9 C10 1.522(5)
C9 C11 1.526(5)
C9 P1 1.849(3)
C9 H9 1.0000
C10 H10A 0.9800
C10 H10B 0.9800
C10 H10C 0.9800
C11 H11A 0.9800
C11 H11B 0.9800
C11 H11C 0.9800
C12 C13 1.522(5)
C12 C14 1.536(4)
C12 P1 1.845(3)
C12 H12 1.0000
C13 H13A 0.9800
C13 H13B 0.9800
C13 H13C 0.9800
C14 H14A 0.9800
C14 H14B 0.9800
C14 H14C 0.9800
C15 C17 1.524(5)
C15 C16 1.535(5)
C15 P2 1.859(3)
C15 H15 1.0000
C16 H16A 0.9800
C16 H16B 0.9800
C16 H16C 0.9800
C17 H17A 0.9800
C17 H17B 0.9800
C17 H17C 0.9800
C18 C20 1.527(5)
C18 C19 1.528(5)
C18 P2 1.850(3)
C18 H18 1.0000
C19 H19A 0.9800
C19 H19B 0.9800
C19 H19C 0.9800
C20 H20A 0.9800
C20 H20B 0.9800
C20 H20C 0.9800
C21 C23 1.530(5)
C21 C22 1.531(4)
C21 P2 1.845(3)
C21 H21 1.0000
C22 H22A 0.9800
C22 H22B 0.9800
C22 H22C 0.9800
C23 H23A 0.9800
C23 H23B 0.9800
C23 H23C 0.9800
C24 N2 1.132(4)
C24 C25 1.444(5)
C25 H25A 0.9800
C25 H25B 0.9800
C25 H25C 0.9800
B1 F6 1.372(5)
B1 F8 1.389(5)
B1 F7 1.391(5)
B1 F5 1.397(5)
N2 Pd1 2.062(2)
Pd1 P2 2.3661(8)
Pd1 P1 2.3715(8)

loop_
_geom_torsion_atom_site_label_1
_geom_torsion_atom_site_label_2
_geom_torsion_atom_site_label_3
_geom_torsion_atom_site_label_4
_geom_torsion
C5 C1 C2 F1 -176.9(3)
Pd1 C1 C2 F1 1.9(4)
C5 C1 C2 C3 0.8(5)
Pd1 C1 C2 C3 179.5(3)
F1 C2 C3 N1 177.0(3)
C1 C2 C3 N1 -0.7(5)
F1 C2 C3 F2 -2.3(5)
C1 C2 C3 F2 180.0(3)
C2 C1 C5 F4 177.4(3)
Pd1 C1 C5 F4 -1.3(4)
C2 C1 C5 C4 -0.5(4)
Pd1 C1 C5 C4 -179.2(2)
N1 C4 C5 F4 -177.9(3)
F3 C4 C5 F4 0.7(5)
N1 C4 C5 C1 0.1(5)
F3 C4 C5 C1 178.7(3)
F3 C4 N1 C3 -178.6(3)
C5 C4 N1 C3 0.0(5)
F2 C3 N1 C4 179.6(3)
C2 C3 N1 C4 0.3(5)
C5 C1 Pd1 P2 82.4(3)
C2 C1 Pd1 P2 -96.2(2)
C5 C1 Pd1 P1 -91.8(3)
C2 C1 Pd1 P1 89.6(2)
C13 C12 P1 C9 58.5(3)
C14 C12 P1 C9 -171.6(2)
C13 C12 P1 C6 -52.7(3)
C14 C12 P1 C6 77.1(3)
C13 C12 P1 Pd1 -178.8(2)
C14 C12 P1 Pd1 -48.9(2)
C10 C9 P1 C12 -179.6(2)
C11 C9 P1 C12 56.0(3)
C10 C9 P1 C6 -63.1(3)
C11 C9 P1 C6 172.4(3)
C10 C9 P1 Pd1 63.7(3)
C11 C9 P1 Pd1 -60.8(3)
C7 C6 P1 C12 -50.7(3)
C8 C6 P1 C12 76.4(3)
C7 C6 P1 C9 -162.7(2)
C8 C6 P1 C9 -35.6(3)
C7 C6 P1 Pd1 70.3(2)
C8 C6 P1 Pd1 -162.6(2)
C1 Pd1 P1 C12 143.32(14)
N2 Pd1 P1 C12 -43.30(13)
C1 Pd1 P1 C9 -100.92(16)
N2 Pd1 P1 C9 72.46(15)
C1 Pd1 P1 C6 19.81(15)
N2 Pd1 P1 C6 -166.80(14)
C23 C21 P2 C18 -164.0(2)
C22 C21 P2 C18 66.5(3)
C23 C21 P2 C15 84.5(3)
C22 C21 P2 C15 -45.0(3)
C23 C21 P2 Pd1 -45.8(2)
C22 C21 P2 Pd1 -175.3(2)
C20 C18 P2 C21 58.0(3)
C19 C18 P2 C21 -177.7(2)
C20 C18 P2 C15 173.8(2)
C19 C18 P2 C15 -61.9(3)
C20 C18 P2 Pd1 -60.5(3)
C19 C18 P2 Pd1 63.8(3)
C17 C15 P2 C21 -50.2(3)
C16 C15 P2 C21 77.3(3)
C17 C15 P2 C18 -162.7(2)
C16 C15 P2 C18 -35.2(3)
C17 C15 P2 Pd1 76.3(2)
C16 C15 P2 Pd1 -156.1(2)
C1 Pd1 P2 C21 130.85(14)
N2 Pd1 P2 C21 -42.36(14)
C1 Pd1 P2 C18 -113.56(15)
N2 Pd1 P2 C18 73.22(15)
N2 Pd1 P2 C15 -168.89(15)
